data_7125497
loop_
_publ_author_name
'Shankland, N.'
'David, W. I.'
'Shankland, K.'
'Kennedy, A. R.'
'Frampton, C. S.'
'Florence, A. J.'

_publ_section_title
;
 Structural transformations in zopiclone.
;
_journal_issue 21
_journal_name_full 'Chemical communications (Cambridge, England)'
_journal_page_first 2204
_journal_page_last 2205
_journal_paper_doi 10.1039/b107075d
_journal_year 2001
_chemical_formula_sum 'C17 H17 Cl N6 O3'
_chemical_formula_weight 388.82
_chemical_melting_point 177
_chemical_name_common zopiclone
_chemical_name_systematic
; 
(6-(5-Chloro-2-pyridyl)-6,7-dihydro-7-oxo-5H-pyrrolo
(3,4-b)pyrazin-5-yl)-4-methyl-1-piperazine carboxylate 
;
_space_group_IT_number 19
_space_group_name_Hall 'P 2ac 2ab'
_space_group_name_H-M_alt 'P 21 21 21'
_symmetry_cell_setting orthorhombic
_symmetry_space_group_name_H-M 'P 21 21 21'
_atom_sites_solution_hydrogens geom
_atom_sites_solution_primary direct
_atom_sites_solution_secondary difmap
_audit_creation_method SHELXL-97
_cell_angle_alpha 90.00
_cell_angle_beta 90.00
_cell_angle_gamma 90.00
_cell_formula_units_Z 4
_cell_length_a 5.50540(10)
_cell_length_b 8.7686(2)
_cell_length_c 35.5277(7)
_cell_measurement_reflns_used 6067
_cell_measurement_temperature 150(2)
_cell_measurement_theta_max 27.48
_cell_measurement_theta_min 2.91
_cell_volume 1715.09(6)
_computing_cell_refinement 'Denzo & Collect'
_computing_data_collection
;
Denzo & Collect (Otwinowski & Minor, 1997; Hooft & Nonius 1988)
;
_computing_data_reduction 'Denzo & Collect'
_computing_publication_material SHELXL-97
_computing_structure_refinement 'SHELXL-97 (Sheldrick, 1997)'
_computing_structure_solution 'SHELXS (Sheldrick, 1990)'
_diffrn_ambient_temperature 150(2)
_diffrn_measured_fraction_theta_full 0.942
_diffrn_measured_fraction_theta_max 0.942
_diffrn_measurement_device_type 'Nonius Kappa CCD'
_diffrn_measurement_method 'phi and omega scans to fill Ewald sphere'
_diffrn_radiation_monochromator graphite
_diffrn_radiation_source 'fine-focus sealed tube'
_diffrn_radiation_type MoK\a
_diffrn_radiation_wavelength 0.71073
_diffrn_reflns_av_R_equivalents 0.0369
_diffrn_reflns_av_sigmaI/netI 0.0578
_diffrn_reflns_limit_h_max 7
_diffrn_reflns_limit_h_min -7
_diffrn_reflns_limit_k_max 11
_diffrn_reflns_limit_k_min -8
_diffrn_reflns_limit_l_max 45
_diffrn_reflns_limit_l_min -45
_diffrn_reflns_number 7644
_diffrn_reflns_theta_full 27.48
_diffrn_reflns_theta_max 27.48
_diffrn_reflns_theta_min 3.26
_diffrn_standards_decay_% 0
_diffrn_standards_number 0
_exptl_absorpt_coefficient_mu 0.256
_exptl_absorpt_correction_T_max 0.960
_exptl_absorpt_correction_T_min 0.872
_exptl_absorpt_correction_type multi-scan
_exptl_absorpt_process_details 'SORTAV Blessing, 1997'
_exptl_crystal_colour colourless
_exptl_crystal_density_diffrn 1.506
_exptl_crystal_density_method 'not measured'
_exptl_crystal_description needle
_exptl_crystal_F_000 808
_exptl_crystal_preparation 'ethylacetate solution'
_exptl_crystal_size_max 0.20
_exptl_crystal_size_mid 0.08
_exptl_crystal_size_min 0.08
_refine_diff_density_max 0.339
_refine_diff_density_min -0.255
_refine_diff_density_rms 0.050
_refine_ls_abs_structure_details 'Flack H D (1983), Acta Cryst. A39, 876-881'
_refine_ls_abs_structure_Flack -0.04(6)
_refine_ls_extinction_method none
_refine_ls_goodness_of_fit_ref 1.040
_refine_ls_hydrogen_treatment constr
_refine_ls_matrix_type full
_refine_ls_number_parameters 245
_refine_ls_number_reflns 3259
_refine_ls_number_restraints 0
_refine_ls_restrained_S_all 1.040
_refine_ls_R_factor_all 0.0542
_refine_ls_R_factor_gt 0.0394
_refine_ls_shift/su_max 0.001
_refine_ls_shift/su_mean 0.000
_refine_ls_structure_factor_coef Fsqd
_refine_ls_weighting_details 'w=1/[\s^2^(Fo^2^)+(0.0379P)^2^+0.0000P] where P=(Fo^2^+2Fc^2^)/3'
_refine_ls_weighting_scheme calc
_refine_ls_wR_factor_gt 0.0790
_refine_ls_wR_factor_ref 0.0841
_reflns_number_gt 2705
_reflns_number_total 3259
_reflns_threshold_expression >2sigma(I)
_cod_data_source_file b107075d.txt
_cod_data_source_block ab_zopiclone
_cod_depositor_comments
;
The following automatic conversions were performed:

data item '_refine_ls_weighting_scheme' value 'calc
w=1/[\s^2^(Fo^2^)+(0.0379P)^2^+0.0000P] where P=(Fo^2^+2Fc^2^)/3' was
changed to 'calc'. A new data item '_refine_ls_weighting_details' was
created with the value set to
'w=1/[\s^2^(Fo^2^)+(0.0379P)^2^+0.0000P] where P=(Fo^2^+2Fc^2^)/3'.

Automatic conversion script
Id: cif_fix_values 6909 2019-04-08 15:41:33Z antanas 
;
_cod_original_sg_symbol_H-M P212121
_cod_database_code 7125497

loop_
_symmetry_equiv_pos_as_xyz
'x, y, z'
'-x+1/2, -y, z+1/2'
'-x, y+1/2, -z+1/2'
'x+1/2, -y+1/2, -z'

loop_
_atom_site_label
_atom_site_type_symbol
_atom_site_fract_x
_atom_site_fract_y
_atom_site_fract_z
_atom_site_U_iso_or_equiv
_atom_site_adp_type
_atom_site_occupancy
_atom_site_calc_flag
_atom_site_refinement_flags
Cl1 Cl -0.67784(10) -0.13327(6) -0.107051(15) 0.03290(17) Uani 1 d .
O1 O -1.6127(3) 0.13934(19) -0.21635(4) 0.0312(4) Uani 1 d .
O2 O -1.4442(2) 0.44611(16) -0.12718(3) 0.0236(4) Uani 1 d .
O3 O -1.1465(3) 0.60944(17) -0.10908(4) 0.0293(4) Uani 1 d .
N1 N -1.0154(3) 0.2357(2) -0.14382(5) 0.0261(4) Uani 1 d .
N2 N -1.3625(3) 0.2859(2) -0.17786(5) 0.0231(4) Uani 1 d .
N3 N -1.8397(4) 0.4481(2) -0.23325(4) 0.0297(5) Uani 1 d .
N4 N -1.5690(3) 0.6710(2) -0.19178(5) 0.0295(5) Uani 1 d .
N5 N -1.4376(3) 0.5305(2) -0.06781(4) 0.0232(4) Uani 1 d .
N6 N -1.6560(3) 0.5230(2) 0.00457(4) 0.0275(5) Uani 1 d .
C1 C -0.8581(4) 0.1380(3) -0.12818(6) 0.0272(5) Uani 1 d .
H1 H -0.7225 0.1783 -0.1150 0.033 Uiso 1 calc R
C2 C -0.8832(4) -0.0178(2) -0.13033(5) 0.0221(5) Uani 1 d .
C3 C -1.0750(4) -0.0774(3) -0.15024(6) 0.0252(5) Uani 1 d .
H3 H -1.0948 -0.1847 -0.1523 0.030 Uiso 1 calc R
C4 C -1.2384(4) 0.0199(3) -0.16719(5) 0.0254(5) Uani 1 d .
H4 H -1.3715 -0.0182 -0.1814 0.030 Uiso 1 calc R
C5 C -1.2017(4) 0.1762(2) -0.16281(5) 0.0226(5) Uani 1 d .
C6 C -1.5518(4) 0.2614(3) -0.20306(6) 0.0245(5) Uani 1 d .
C7 C -1.6540(4) 0.4153(3) -0.21052(5) 0.0249(5) Uani 1 d .
C8 C -1.8861(4) 0.5980(3) -0.23471(6) 0.0327(6) Uani 1 d .
H8 H -2.0170 0.6323 -0.2499 0.039 Uiso 1 calc R
C9 C -1.7521(4) 0.7054(3) -0.21506(6) 0.0321(6) Uani 1 d .
H9 H -1.7926 0.8099 -0.2183 0.039 Uiso 1 calc R
C10 C -1.5273(4) 0.5214(3) -0.19042(5) 0.0243(5) Uani 1 d .
C11 C -1.3480(4) 0.4440(2) -0.16497(5) 0.0221(5) Uani 1 d .
H11 H -1.1806 0.4877 -0.1668 0.027 Uiso 1 calc R
C12 C -1.3274(4) 0.5372(2) -0.10187(6) 0.0220(5) Uani 1 d .
C13 C -1.3562(4) 0.6346(3) -0.03820(5) 0.0281(5) Uani 1 d .
H13A H -1.4453 0.7323 -0.0402 0.034 Uiso 1 calc R
H13B H -1.1808 0.6560 -0.0414 0.034 Uiso 1 calc R
C14 C -1.4003(4) 0.5650(3) 0.00000(5) 0.0310(6) Uani 1 d .
H14A H -1.2975 0.4731 0.0030 0.037 Uiso 1 calc R
H14B H -1.3540 0.6389 0.0198 0.037 Uiso 1 calc R
C15 C -1.7233(4) 0.4143(2) -0.02420(6) 0.0306(6) Uani 1 d .
H15A H -1.8954 0.3846 -0.0208 0.037 Uiso 1 calc R
H15B H -1.6223 0.3215 -0.0216 0.037 Uiso 1 calc R
C16 C -1.6893(4) 0.4810(3) -0.06312(6) 0.0280(5) Uani 1 d .
H16A H -1.7295 0.4033 -0.0824 0.034 Uiso 1 calc R
H16B H -1.7999 0.5689 -0.0666 0.034 Uiso 1 calc R
C17 C -1.6997(5) 0.4614(3) 0.04228(6) 0.0396(6) Uani 1 d .
H17A H -1.5998 0.3701 0.0460 0.059 Uiso 1 calc R
H17B H -1.8717 0.4345 0.0449 0.059 Uiso 1 calc R
H17C H -1.6569 0.5382 0.0612 0.059 Uiso 1 calc R

loop_
_atom_site_aniso_label
_atom_site_aniso_U_11
_atom_site_aniso_U_22
_atom_site_aniso_U_33
_atom_site_aniso_U_23
_atom_site_aniso_U_13
_atom_site_aniso_U_12
Cl1 0.0320(3) 0.0326(3) 0.0341(3) 0.0060(3) -0.0035(3) 0.0041(3)
O1 0.0311(9) 0.0329(10) 0.0295(9) -0.0061(7) -0.0071(7) -0.0028(8)
O2 0.0263(8) 0.0286(8) 0.0159(7) -0.0041(7) -0.0020(7) -0.0058(7)
O3 0.0280(8) 0.0340(9) 0.0260(8) 0.0020(8) -0.0036(7) -0.0074(8)
N1 0.0277(10) 0.0234(10) 0.0272(10) 0.0001(9) -0.0033(9) 0.0003(9)
N2 0.0265(10) 0.0232(10) 0.0197(9) -0.0008(9) -0.0039(8) 0.0016(8)
N3 0.0290(10) 0.0377(12) 0.0223(10) 0.0031(9) -0.0025(9) 0.0034(10)
N4 0.0339(11) 0.0316(13) 0.0228(10) 0.0009(9) -0.0008(9) 0.0035(9)
N5 0.0242(10) 0.0274(11) 0.0181(9) -0.0063(8) -0.0004(8) -0.0035(9)
N6 0.0303(11) 0.0337(11) 0.0185(9) -0.0021(9) 0.0002(8) 0.0019(9)
C1 0.0262(12) 0.0318(13) 0.0236(11) -0.0011(11) -0.0038(10) -0.0028(12)
C2 0.0232(12) 0.0228(12) 0.0205(10) 0.0031(10) 0.0012(9) 0.0033(10)
C3 0.0277(12) 0.0227(13) 0.0252(11) 0.0033(10) 0.0028(10) -0.0025(11)
C4 0.0277(12) 0.0278(13) 0.0207(11) -0.0021(11) 0.0000(10) -0.0044(10)
C5 0.0219(12) 0.0287(14) 0.0172(11) 0.0034(10) 0.0010(10) -0.0027(10)
C6 0.0237(11) 0.0325(14) 0.0174(11) -0.0026(11) 0.0012(10) -0.0022(12)
C7 0.0261(12) 0.0309(13) 0.0177(10) -0.0007(10) 0.0022(10) 0.0011(11)
C8 0.0322(13) 0.0417(16) 0.0242(12) 0.0053(12) 0.0003(10) 0.0065(12)
C9 0.0383(14) 0.0336(14) 0.0244(12) 0.0014(12) -0.0002(11) 0.0098(12)
C10 0.0269(12) 0.0283(14) 0.0178(10) 0.0006(10) 0.0024(10) 0.0013(11)
C11 0.0262(11) 0.0225(12) 0.0177(10) 0.0023(10) 0.0027(10) -0.0008(10)
C12 0.0246(11) 0.0189(11) 0.0226(11) 0.0004(10) -0.0075(11) 0.0032(11)
C13 0.0276(12) 0.0299(12) 0.0268(12) -0.0085(11) -0.0046(10) -0.0026(11)
C14 0.0335(13) 0.0370(14) 0.0223(12) -0.0064(11) -0.0066(10) 0.0045(12)
C15 0.0331(13) 0.0285(13) 0.0302(13) -0.0045(11) 0.0034(11) -0.0015(12)
C16 0.0250(12) 0.0341(14) 0.0248(11) -0.0069(11) -0.0003(10) -0.0054(11)
C17 0.0448(16) 0.0467(16) 0.0274(12) -0.0005(12) 0.0017(12) 0.0063(14)

loop_
_atom_type_symbol
_atom_type_description
_atom_type_scat_dispersion_real
_atom_type_scat_dispersion_imag
_atom_type_scat_source
Cl Cl 0.1484 0.1585 'International Tables Vol C Tables 4.2.6.8 and 6.1.1.4'
O O 0.0106 0.0060 'International Tables Vol C Tables 4.2.6.8 and 6.1.1.4'
N N 0.0061 0.0033 'International Tables Vol C Tables 4.2.6.8 and 6.1.1.4'
C C 0.0033 0.0016 'International Tables Vol C Tables 4.2.6.8 and 6.1.1.4'
H H 0.0000 0.0000 'International Tables Vol C Tables 4.2.6.8 and 6.1.1.4'

loop_
_geom_angle_atom_site_label_1
_geom_angle_atom_site_label_2
_geom_angle_atom_site_label_3
_geom_angle
C12 O2 C11 116.59(16)
C5 N1 C1 117.20(18)
C6 N2 C5 127.45(18)
C6 N2 C11 112.90(17)
C5 N2 C11 119.53(16)
C7 N3 C8 112.4(2)
C10 N4 C9 111.98(19)
C12 N5 C16 122.64(16)
C12 N5 C13 118.53(17)
C16 N5 C13 113.20(16)
C15 N6 C14 109.50(17)
C15 N6 C17 111.18(17)
C14 N6 C17 110.61(17)
N1 C1 C2 123.19(19)
C3 C2 C1 118.90(19)
C3 C2 Cl1 121.78(17)
C1 C2 Cl1 119.31(16)
C2 C3 C4 119.4(2)
C3 C4 C5 117.7(2)
N1 C5 C4 123.54(19)
N1 C5 N2 114.01(17)
C4 C5 N2 122.44(19)
O1 C6 N2 126.3(2)
O1 C6 C7 128.71(19)
N2 C6 C7 104.95(19)
N3 C7 C10 124.1(2)
N3 C7 C6 126.4(2)
C10 C7 C6 109.44(18)
N3 C8 C9 123.1(2)
N4 C9 C8 124.0(2)
N4 C10 C7 124.4(2)
N4 C10 C11 125.5(2)
C7 C10 C11 110.06(19)
O2 C11 N2 106.45(16)
O2 C11 C10 108.23(17)
N2 C11 C10 101.78(17)
O3 C12 N5 125.6(2)
O3 C12 O2 123.78(19)
N5 C12 O2 110.62(17)
N5 C13 C14 110.19(18)
N6 C14 C13 110.87(17)
N6 C15 C16 111.08(17)
N5 C16 C15 109.67(18)

loop_
_geom_bond_atom_site_label_1
_geom_bond_atom_site_label_2
_geom_bond_distance
Cl1 C2 1.728(2)
O1 C6 1.217(3)
O2 C12 1.364(2)
O2 C11 1.444(2)
O3 C12 1.208(2)
N1 C5 1.334(3)
N1 C1 1.339(3)
N2 C6 1.391(3)
N2 C5 1.412(2)
N2 C11 1.462(3)
N3 C7 1.335(3)
N3 C8 1.340(3)
N4 C10 1.332(3)
N4 C9 1.338(3)
N5 C12 1.355(3)
N5 C16 1.461(3)
N5 C13 1.463(3)
N6 C15 1.446(3)
N6 C14 1.464(3)
N6 C17 1.465(2)
C1 C2 1.376(3)
C2 C3 1.374(3)
C3 C4 1.379(3)
C4 C5 1.394(3)
C6 C7 1.486(3)
C7 C10 1.364(3)
C8 C9 1.385(3)
C10 C11 1.501(3)
C13 C14 1.508(3)
C15 C16 1.513(3)

loop_
_geom_torsion_atom_site_label_1
_geom_torsion_atom_site_label_2
_geom_torsion_atom_site_label_3
_geom_torsion_atom_site_label_4
_geom_torsion
C5 N1 C1 C2 -1.2(3)
N1 C1 C2 C3 1.7(3)
N1 C1 C2 Cl1 -176.70(15)
C1 C2 C3 C4 -0.7(3)
Cl1 C2 C3 C4 177.73(15)
C2 C3 C4 C5 -0.8(3)
C1 N1 C5 C4 -0.4(3)
C1 N1 C5 N2 178.80(16)
C3 C4 C5 N1 1.4(3)
C3 C4 C5 N2 -177.76(17)
C6 N2 C5 N1 170.32(18)
C11 N2 C5 N1 -13.8(2)
C6 N2 C5 C4 -10.5(3)
C11 N2 C5 C4 165.42(19)
C5 N2 C6 O1 0.6(3)
C11 N2 C6 O1 -175.54(19)
C5 N2 C6 C7 -177.83(17)
C11 N2 C6 C7 6.0(2)
C8 N3 C7 C10 1.1(3)
C8 N3 C7 C6 -178.69(19)
O1 C6 C7 N3 1.5(4)
N2 C6 C7 N3 179.85(19)
O1 C6 C7 C10 -178.3(2)
N2 C6 C7 C10 0.1(2)
C7 N3 C8 C9 0.9(3)
C10 N4 C9 C8 1.4(3)
N3 C8 C9 N4 -2.3(3)
C9 N4 C10 C7 0.5(3)
C9 N4 C10 C11 -175.13(18)
N3 C7 C10 N4 -1.9(3)
C6 C7 C10 N4 177.90(19)
N3 C7 C10 C11 174.34(18)
C6 C7 C10 C11 -5.9(2)
C12 O2 C11 N2 140.39(17)
C12 O2 C11 C10 -110.87(19)
C6 N2 C11 O2 104.11(18)
C5 N2 C11 O2 -72.4(2)
C6 N2 C11 C10 -9.1(2)
C5 N2 C11 C10 174.38(16)
N4 C10 C11 O2 73.2(3)
C7 C10 C11 O2 -103.0(2)
N4 C10 C11 N2 -174.9(2)
C7 C10 C11 N2 8.9(2)
C16 N5 C12 O3 161.1(2)
C13 N5 C12 O3 9.4(3)
C16 N5 C12 O2 -21.0(3)
C13 N5 C12 O2 -172.73(17)
C11 O2 C12 O3 -2.9(3)
C11 O2 C12 N5 179.11(16)
C12 N5 C13 C14 -152.10(18)
C16 N5 C13 C14 53.6(2)
C15 N6 C14 C13 59.5(2)
C17 N6 C14 C13 -177.63(17)
N5 C13 C14 N6 -55.7(2)
C14 N6 C15 C16 -60.2(2)
C17 N6 C15 C16 177.3(2)
C12 N5 C16 C15 153.09(19)
C13 N5 C16 C15 -53.8(2)
N6 C15 C16 N5 56.9(2)
